data_7032553
loop_
_publ_author_name
'Prashanth, Billa'
'Singh, Sanjay'

_publ_section_title
;
 A new bulky iminophosphonamide as an N,N'-chelating ligand: synthesis and
 structural characterization of heteroleptic group 13 element complexes.
;
_journal_issue 44
_journal_name_full 'Dalton transactions (Cambridge, England : 2003)'
_journal_page_first 16880
_journal_page_last 16888
_journal_paper_doi 10.1039/c4dt02637c
_journal_volume 43
_journal_year 2014
_chemical_absolute_configuration ad
_chemical_formula_moiety 'C28 H36 B Cl2 N2 P'
_chemical_formula_sum 'C28 H36 B Cl2 N2 P'
_chemical_formula_weight 513.27
_chemical_name_systematic
;
 ?
;
_space_group_IT_number 9
_symmetry_cell_setting monoclinic
_symmetry_Int_Tables_number 9
_symmetry_space_group_name_Hall 'C -2yc'
_symmetry_space_group_name_H-M 'C 1 c 1'
_atom_sites_solution_hydrogens geom
_atom_sites_solution_primary direct
_atom_sites_solution_secondary difmap
_audit_creation_date 2014-02-12T04:53:54-00:00
_audit_creation_method 'WinGX routine CIF_UPDATE'
_cell_angle_alpha 90
_cell_angle_beta 99.830(12)
_cell_angle_gamma 90
_cell_formula_units_Z 4
_cell_length_a 9.991(3)
_cell_length_b 15.962(5)
_cell_length_c 17.013(5)
_cell_measurement_reflns_used 4519
_cell_measurement_temperature 100
_cell_measurement_theta_max 31.941
_cell_measurement_theta_min 2.43
_cell_volume 2673.3(14)
_computing_data_reduction 'SAINT v7.68A (Bruker, 2009)'
_computing_molecular_graphics
;
O. V. Dolomanov, L. J. Bourhis, R. J. Gildea, J. A. K. Howard and H. Puschmann,
OLEX2: a complete structure solution, refinement and analysis program.
        J. Appl. Cryst. (2009). 42, 339-341.
;
_computing_publication_material
;
O. V. Dolomanov, L. J. Bourhis, R. J. Gildea, J. A. K. Howard and H. Puschmann,
OLEX2: a complete structure solution, refinement and analysis program.
        J. Appl. Cryst. (2009). 42, 339-341.
;
_computing_structure_refinement
;
        SHELXL, G.M. Sheldrick, Acta Cryst.
        2008). A64, 112-122
;
_computing_structure_solution 'SHELXS-97 (Sheldrick, 1990)'
_diffrn_ambient_temperature 100
_diffrn_detector_area_resol_mean 8
_diffrn_measured_fraction_theta_full 0.998
_diffrn_measured_fraction_theta_max 0.998
_diffrn_measurement_device_type 'Bruker SMART APEX CCD area detector'
_diffrn_measurement_method '\w and \f scans'
_diffrn_radiation_monochromator graphite
_diffrn_radiation_type MoK\a
_diffrn_radiation_wavelength 0.71073
_diffrn_reflns_av_R_equivalents 0.0832
_diffrn_reflns_limit_h_max 12
_diffrn_reflns_limit_h_min -11
_diffrn_reflns_limit_k_max 16
_diffrn_reflns_limit_k_min -19
_diffrn_reflns_limit_l_max 14
_diffrn_reflns_limit_l_min -20
_diffrn_reflns_number 9848
_diffrn_reflns_theta_full 25.35
_diffrn_reflns_theta_max 25.35
_diffrn_reflns_theta_min 2.43
_diffrn_source 'sealed tube'
_exptl_absorpt_coefficient_mu 0.323
_exptl_absorpt_correction_T_max 0.7469
_exptl_absorpt_correction_T_min 0.6221
_exptl_absorpt_correction_type multi-scan
_exptl_absorpt_process_details
;
        SADABS-2008/1 (Bruker,2008) was used for absorption correction.
        R(int) was 0.0716 before and 0.0579 after correction.
        The Ratio of minimum to maximum transmission is 0.8329.
        The \l/2 correction factor is 0.0015.
;
_exptl_crystal_colour 'clear light colourless'
_exptl_crystal_density_diffrn 1.275
_exptl_crystal_density_method 'not measured'
_exptl_crystal_description block
_exptl_crystal_F_000 1088
_exptl_crystal_size_max 0.1
_exptl_crystal_size_mid 0.1
_exptl_crystal_size_min 0.1
_refine_diff_density_max 0.528
_refine_diff_density_min -0.36
_refine_diff_density_rms 0.093
_refine_ls_abs_structure_details 'Flack H D (1983), Acta Cryst. A39, 876-881'
_refine_ls_abs_structure_Flack 0.03(6)
_refine_ls_extinction_method none
_refine_ls_goodness_of_fit_ref 1.115
_refine_ls_hydrogen_treatment mixed
_refine_ls_matrix_type full
_refine_ls_number_parameters 314
_refine_ls_number_reflns 3951
_refine_ls_number_restraints 2
_refine_ls_restrained_S_all 1.115
_refine_ls_R_factor_all 0.0602
_refine_ls_R_factor_gt 0.0385
_refine_ls_shift/su_max 0
_refine_ls_shift/su_mean 0
_refine_ls_structure_factor_coef Fsqd
_refine_ls_weighting_details 'calc w=1/[\s^2^(Fo^2^)+(0.0310P)^2^+1.8625P] where P=(Fo^2^+2Fc^2^)/3'
_refine_ls_weighting_scheme calc
_refine_ls_wR_factor_gt 0.097
_refine_ls_wR_factor_ref 0.1011
_reflns_number_gt 3567
_reflns_number_total 3951
_reflns_threshold_expression >2sigma(I)
_cod_data_source_file c4dt02637c2.cif
_cod_data_source_block Compound_4_100k_0m
_cod_depositor_comments 'Adding full bibliography for 7032550--7032556.cif.'
_cod_original_cell_volume 2673.4(14)
_cod_database_code 7032553

loop_
_symmetry_equiv_pos_as_xyz
'x, y, z'
'x, -y, z+1/2'
'x+1/2, y+1/2, z'
'x+1/2, -y+1/2, z+1/2'

loop_
_atom_site_label
_atom_site_type_symbol
_atom_site_fract_x
_atom_site_fract_y
_atom_site_fract_z
_atom_site_U_iso_or_equiv
_atom_site_adp_type
_atom_site_occupancy
_atom_site_symmetry_multiplicity
_atom_site_calc_flag
_atom_site_refinement_flags
B1 B 0.7595(4) 0.1580(3) 0.5749(2) 0.0183(8) Uani 1 1 d .
C1 C 0.9009(3) 0.0104(2) 0.55460(19) 0.0151(7) Uani 1 1 d .
C2 C 1.0297(3) 0.0212(2) 0.53243(19) 0.0173(7) Uani 1 1 d .
C3 C 1.0837(4) -0.0442(2) 0.4938(2) 0.0212(7) Uani 1 1 d .
H3 H 1.1707 -0.0378 0.4791 0.025 Uiso 1 1 calc R
C4 C 1.0130(4) -0.1190(2) 0.4761(2) 0.0215(7) Uani 1 1 d .
H4 H 1.0516 -0.1632 0.4499 0.026 Uiso 1 1 calc R
C5 C 0.8860(4) -0.1281(2) 0.4971(2) 0.0212(7) Uani 1 1 d .
H5 H 0.8374 -0.1789 0.4846 0.025 Uiso 1 1 calc R
C6 C 0.8281(3) -0.0648(2) 0.53585(19) 0.0174(7) Uani 1 1 d .
C7 C 1.1139(3) 0.1006(2) 0.5471(2) 0.0193(7) Uani 1 1 d .
H7 H 1.064 0.141 0.5765 0.023 Uiso 1 1 calc R
C8 C 1.1304(4) 0.1411(3) 0.4669(2) 0.0266(8) Uani 1 1 d .
H8A H 1.183 0.1929 0.477 0.04 Uiso 1 1 calc R
H8B H 1.0406 0.1538 0.4361 0.04 Uiso 1 1 calc R
H8C H 1.1781 0.1022 0.4367 0.04 Uiso 1 1 calc R
C9 C 1.2545(3) 0.0842(3) 0.5983(2) 0.0287(9) Uani 1 1 d .
H9A H 1.2428 0.0608 0.6499 0.043 Uiso 1 1 calc R
H9B H 1.3051 0.137 0.6068 0.043 Uiso 1 1 calc R
H9C H 1.3051 0.0444 0.5707 0.043 Uiso 1 1 calc R
C10 C 0.6874(3) -0.0800(2) 0.5553(2) 0.0187(7) Uani 1 1 d .
H10 H 0.6595 -0.0279 0.5809 0.022 Uiso 1 1 calc R
C11 C 0.5800(4) -0.0971(2) 0.4805(2) 0.0265(8) Uani 1 1 d .
H11A H 0.5744 -0.0487 0.4445 0.04 Uiso 1 1 calc R
H11B H 0.4914 -0.1064 0.4964 0.04 Uiso 1 1 calc R
H11C H 0.606 -0.1469 0.453 0.04 Uiso 1 1 calc R
C12 C 0.6895(4) -0.1514(2) 0.6158(2) 0.0241(8) Uani 1 1 d .
H12A H 0.7197 -0.2031 0.5932 0.036 Uiso 1 1 calc R
H12B H 0.598 -0.1595 0.628 0.036 Uiso 1 1 calc R
H12C H 0.7522 -0.1372 0.6648 0.036 Uiso 1 1 calc R
C13 C 1.0260(3) 0.1056(2) 0.74458(19) 0.0175(7) Uani 1 1 d .
C14 C 1.1041(3) 0.0359(2) 0.7751(2) 0.0217(7) Uani 1 1 d .
H14 H 1.0659 -0.0188 0.7691 0.026 Uiso 1 1 calc R
C15 C 1.2365(4) 0.0468(3) 0.8139(2) 0.0268(8) Uani 1 1 d .
H15 H 1.2878 -0.0006 0.8352 0.032 Uiso 1 1 calc R
C16 C 1.2957(4) 0.1258(3) 0.8222(2) 0.0293(9) Uani 1 1 d .
H16 H 1.3862 0.1326 0.8496 0.035 Uiso 1 1 calc R
C17 C 1.2211(4) 0.1948(3) 0.7901(2) 0.0278(8) Uani 1 1 d .
H17 H 1.2614 0.2489 0.7945 0.033 Uiso 1 1 calc R
C18 C 1.0870(3) 0.1850(2) 0.7513(2) 0.0206(7) Uani 1 1 d .
H18 H 1.0367 0.2325 0.7294 0.025 Uiso 1 1 calc R
C19 C 0.7607(3) 0.0286(2) 0.7468(2) 0.0190(7) Uani 1 1 d .
C20 C 0.8136(3) -0.0149(2) 0.8167(2) 0.0200(7) Uani 1 1 d .
H20 H 0.9065 -0.0087 0.8399 0.024 Uiso 1 1 calc R
C21 C 0.7297(4) -0.0672(2) 0.8520(2) 0.0238(8) Uani 1 1 d .
H21 H 0.766 -0.0984 0.8983 0.029 Uiso 1 1 calc R
C22 C 0.5918(4) -0.0739(2) 0.8194(2) 0.0241(8) Uani 1 1 d .
H22 H 0.535 -0.11 0.8434 0.029 Uiso 1 1 calc R
C23 C 0.5371(4) -0.0279(2) 0.7518(2) 0.0232(8) Uani 1 1 d .
H23 H 0.4428 -0.0313 0.7308 0.028 Uiso 1 1 calc R
C24 C 0.6210(3) 0.0225(2) 0.7160(2) 0.0205(7) Uani 1 1 d .
H24 H 0.5841 0.0536 0.6698 0.025 Uiso 1 1 calc R
C25 C 0.7129(3) 0.2487(2) 0.7080(2) 0.0195(7) Uani 1 1 d .
C26 C 0.5570(4) 0.2441(3) 0.6928(3) 0.0323(9) Uani 1 1 d .
H26A H 0.5229 0.2493 0.6355 0.049 Uiso 1 1 calc R
H26B H 0.5205 0.2899 0.7212 0.049 Uiso 1 1 calc R
H26C H 0.5281 0.1903 0.7121 0.049 Uiso 1 1 calc R
C27 C 0.7674(4) 0.2400(3) 0.7976(2) 0.0335(9) Uani 1 1 d .
H27A H 0.7382 0.1863 0.8167 0.05 Uiso 1 1 calc R
H27B H 0.732 0.2858 0.8265 0.05 Uiso 1 1 calc R
H27C H 0.8669 0.2424 0.8068 0.05 Uiso 1 1 calc R
C28 C 0.7547(4) 0.3335(2) 0.6777(3) 0.0299(9) Uani 1 1 d .
H28A H 0.854 0.3374 0.6864 0.045 Uiso 1 1 calc R
H28B H 0.718 0.3787 0.7068 0.045 Uiso 1 1 calc R
H28C H 0.7188 0.3387 0.6206 0.045 Uiso 1 1 calc R
N1 N 0.8424(3) 0.07596(17) 0.59650(16) 0.0149(6) Uani 1 1 d .
N2 N 0.7731(3) 0.18210(18) 0.66373(16) 0.0163(6) Uani 1 1 d .
P1 P 0.85434(7) 0.09623(5) 0.69185(5) 0.01485(19) Uani 1 1 d .
Cl1 Cl 0.83625(8) 0.23371(5) 0.51217(5) 0.0236(2) Uani 1 1 d .
Cl2 Cl 0.58033(7) 0.13846(5) 0.52080(5) 0.02130(19) Uani 1 1 d .

loop_
_atom_site_aniso_label
_atom_site_aniso_U_11
_atom_site_aniso_U_22
_atom_site_aniso_U_33
_atom_site_aniso_U_23
_atom_site_aniso_U_13
_atom_site_aniso_U_12
B1 0.0177(18) 0.019(2) 0.0183(19) 0.0009(14) 0.0038(15) -0.0010(15)
C1 0.0190(15) 0.0108(17) 0.0148(16) 0.0027(12) 0.0012(13) -0.0002(13)
C2 0.0177(15) 0.0180(19) 0.0156(16) 0.0013(12) 0.0012(13) -0.0008(13)
C3 0.0206(16) 0.026(2) 0.0184(17) 0.0042(13) 0.0067(14) 0.0036(15)
C4 0.0245(17) 0.020(2) 0.0209(18) -0.0018(13) 0.0071(15) 0.0032(15)
C5 0.0275(17) 0.0152(18) 0.0209(17) -0.0016(13) 0.0037(15) -0.0014(14)
C6 0.0206(16) 0.0155(19) 0.0158(17) 0.0033(12) 0.0024(13) 0.0000(14)
C7 0.0204(17) 0.0188(19) 0.0199(17) -0.0030(13) 0.0066(14) -0.0029(14)
C8 0.0313(19) 0.027(2) 0.0240(19) 0.0000(15) 0.0122(16) -0.0073(16)
C9 0.0177(17) 0.039(2) 0.030(2) -0.0052(16) 0.0066(15) -0.0058(16)
C10 0.0203(16) 0.0120(18) 0.0241(18) -0.0008(13) 0.0046(14) -0.0053(13)
C11 0.0285(19) 0.023(2) 0.027(2) 0.0015(15) 0.0006(16) -0.0054(16)
C12 0.0294(18) 0.018(2) 0.0254(19) 0.0002(14) 0.0070(15) -0.0024(15)
C13 0.0141(14) 0.022(2) 0.0167(17) 0.0001(13) 0.0044(13) -0.0002(13)
C14 0.0254(18) 0.019(2) 0.0222(18) 0.0006(13) 0.0092(15) -0.0016(14)
C15 0.0195(17) 0.038(2) 0.0240(19) 0.0089(15) 0.0069(15) 0.0088(16)
C16 0.0203(17) 0.046(3) 0.0210(19) -0.0001(16) 0.0012(15) -0.0032(17)
C17 0.0225(17) 0.033(2) 0.028(2) -0.0043(16) 0.0035(15) -0.0056(16)
C18 0.0196(16) 0.021(2) 0.0210(18) -0.0001(13) 0.0029(14) -0.0037(14)
C19 0.0206(16) 0.0192(19) 0.0175(17) -0.0041(13) 0.0043(14) -0.0033(14)
C20 0.0199(16) 0.0204(19) 0.0198(17) -0.0027(13) 0.0041(14) -0.0003(14)
C21 0.0306(19) 0.021(2) 0.0206(18) -0.0003(13) 0.0057(15) 0.0002(15)
C22 0.0295(18) 0.023(2) 0.0216(18) -0.0010(14) 0.0101(15) -0.0076(16)
C23 0.0216(17) 0.023(2) 0.0249(18) -0.0046(14) 0.0048(15) -0.0032(15)
C24 0.0194(16) 0.023(2) 0.0193(17) -0.0014(13) 0.0041(14) -0.0026(14)
C25 0.0215(16) 0.0151(19) 0.0224(18) -0.0065(13) 0.0051(14) 0.0001(14)
C26 0.0226(19) 0.031(2) 0.045(3) -0.0136(18) 0.0103(17) 0.0018(16)
C27 0.045(2) 0.027(2) 0.030(2) -0.0078(16) 0.0102(18) 0.0111(19)
C28 0.036(2) 0.015(2) 0.040(2) -0.0046(16) 0.0136(18) 0.0007(16)
N1 0.0132(13) 0.0136(15) 0.0182(15) 0.0000(11) 0.0039(11) -0.0015(11)
N2 0.0134(13) 0.0160(16) 0.0191(14) -0.0017(10) 0.0018(11) -0.0001(11)
P1 0.0147(4) 0.0148(5) 0.0154(4) -0.0015(3) 0.0035(3) -0.0018(3)
Cl1 0.0270(4) 0.0196(4) 0.0254(4) 0.0029(3) 0.0076(3) -0.0026(4)
Cl2 0.0183(4) 0.0241(5) 0.0206(4) -0.0001(3) 0.0007(3) 0.0000(3)

loop_
_atom_type_symbol
_atom_type_description
_atom_type_scat_dispersion_real
_atom_type_scat_dispersion_imag
_atom_type_scat_source
C C 0.0033 0.0016 'International Tables Vol C Tables 4.2.6.8 and 6.1.1.4'
H H 0 0 'International Tables Vol C Tables 4.2.6.8 and 6.1.1.4'
B B 0.0013 0.0007 'International Tables Vol C Tables 4.2.6.8 and 6.1.1.4'
Cl Cl 0.1484 0.1585 'International Tables Vol C Tables 4.2.6.8 and 6.1.1.4'
N N 0.0061 0.0033 'International Tables Vol C Tables 4.2.6.8 and 6.1.1.4'
P P 0.1023 0.0942 'International Tables Vol C Tables 4.2.6.8 and 6.1.1.4'

loop_
_geom_angle_atom_site_label_1
_geom_angle_atom_site_label_2
_geom_angle_atom_site_label_3
_geom_angle
N1 B1 P1 46.00(14)
N1 B1 Cl1 115.2(2)
N1 B1 Cl2 113.3(2)
N2 B1 N1 91.4(2)
N2 B1 P1 45.41(14)
N2 B1 Cl1 115.0(2)
N2 B1 Cl2 115.8(2)
Cl1 B1 P1 129.12(19)
Cl1 B1 Cl2 106.04(19)
Cl2 B1 P1 124.8(2)
C2 C1 N1 120.4(3)
C6 C1 C2 120.2(3)
C6 C1 N1 119.4(3)
C1 C2 C7 124.3(3)
C3 C2 C1 118.6(3)
C3 C2 C7 117.2(3)
C2 C3 H3 119.3
C2 C3 C4 121.5(3)
C4 C3 H3 119.3
C3 C4 H4 120.4
C5 C4 C3 119.2(3)
C5 C4 H4 120.4
C4 C5 H5 119.3
C4 C5 C6 121.5(3)
C6 C5 H5 119.3
C1 C6 C10 123.2(3)
C5 C6 C1 119.1(3)
C5 C6 C10 117.7(3)
C2 C7 H7 108.1
C2 C7 C8 110.1(3)
C2 C7 C9 112.1(3)
C8 C7 H7 108.1
C8 C7 C9 110.2(3)
C9 C7 H7 108.1
C7 C8 H8A 109.5
C7 C8 H8B 109.5
C7 C8 H8C 109.5
H8A C8 H8B 109.5
H8A C8 H8C 109.5
H8B C8 H8C 109.5
C7 C9 H9A 109.5
C7 C9 H9B 109.5
C7 C9 H9C 109.5
H9A C9 H9B 109.5
H9A C9 H9C 109.5
H9B C9 H9C 109.5
C6 C10 H10 107.4
C6 C10 C11 112.8(3)
C6 C10 C12 111.0(3)
C11 C10 H10 107.4
C12 C10 H10 107.4
C12 C10 C11 110.5(3)
C10 C11 H11A 109.5
C10 C11 H11B 109.5
C10 C11 H11C 109.5
H11A C11 H11B 109.5
H11A C11 H11C 109.5
H11B C11 H11C 109.5
C10 C12 H12A 109.5
C10 C12 H12B 109.5
C10 C12 H12C 109.5
H12A C12 H12B 109.5
H12A C12 H12C 109.5
H12B C12 H12C 109.5
C14 C13 P1 122.6(3)
C18 C13 C14 118.6(3)
C18 C13 P1 118.6(3)
C13 C14 H14 120
C15 C14 C13 120.1(3)
C15 C14 H14 120
C14 C15 H15 119.4
C14 C15 C16 121.2(3)
C16 C15 H15 119.4
C15 C16 H16 120.4
C17 C16 C15 119.3(3)
C17 C16 H16 120.4
C16 C17 H17 119.9
C16 C17 C18 120.3(4)
C18 C17 H17 119.9
C13 C18 H18 119.7
C17 C18 C13 120.5(4)
C17 C18 H18 119.7
C20 C19 C24 119.2(3)
C20 C19 P1 125.9(2)
C24 C19 P1 114.8(3)
C19 C20 H20 120.1
C21 C20 C19 119.8(3)
C21 C20 H20 120.1
C20 C21 H21 120
C20 C21 C22 120.0(3)
C22 C21 H21 120
C21 C22 H22 119.7
C23 C22 C21 120.6(3)
C23 C22 H22 119.7
C22 C23 H23 120.4
C24 C23 C22 119.3(3)
C24 C23 H23 120.4
C19 C24 H24 119.5
C23 C24 C19 121.1(3)
C23 C24 H24 119.5
C27 C25 C26 109.9(3)
C28 C25 C26 108.2(3)
C28 C25 C27 110.1(3)
N2 C25 C26 111.5(3)
N2 C25 C27 109.4(3)
N2 C25 C28 107.7(3)
C25 C26 H26A 109.5
C25 C26 H26B 109.5
C25 C26 H26C 109.5
H26A C26 H26B 109.5
H26A C26 H26C 109.5
H26B C26 H26C 109.5
C25 C27 H27A 109.5
C25 C27 H27B 109.5
C25 C27 H27C 109.5
H27A C27 H27B 109.5
H27A C27 H27C 109.5
H27B C27 H27C 109.5
C25 C28 H28A 109.5
C25 C28 H28B 109.5
C25 C28 H28C 109.5
H28A C28 H28B 109.5
H28A C28 H28C 109.5
H28B C28 H28C 109.5
B1 N1 P1 90.8(2)
C1 N1 B1 137.3(3)
C1 N1 P1 131.6(2)
B1 N2 P1 92.0(2)
C25 N2 B1 134.3(3)
C25 N2 P1 132.8(2)
C13 P1 B1 128.19(15)
C19 P1 B1 122.69(15)
C19 P1 C13 109.12(16)
N1 P1 B1 43.21(14)
N1 P1 C13 114.33(14)
N1 P1 C19 116.20(14)
N2 P1 B1 42.62(14)
N2 P1 C13 117.55(15)
N2 P1 C19 112.51(15)
N2 P1 N1 85.79(14)

loop_
_geom_bond_atom_site_label_1
_geom_bond_atom_site_label_2
_geom_bond_distance
B1 N1 1.560(5)
B1 N2 1.543(5)
B1 P1 2.277(4)
B1 Cl1 1.862(4)
B1 Cl2 1.893(4)
C1 C2 1.412(5)
C1 C6 1.411(5)
C1 N1 1.445(4)
C2 C3 1.392(5)
C2 C7 1.518(5)
C3 H3 0.95
C3 C4 1.393(5)
C4 H4 0.95
C4 C5 1.383(5)
C5 H5 0.95
C5 C6 1.386(5)
C6 C10 1.517(4)
C7 H7 1
C7 C8 1.543(5)
C7 C9 1.544(5)
C8 H8A 0.98
C8 H8B 0.98
C8 H8C 0.98
C9 H9A 0.98
C9 H9B 0.98
C9 H9C 0.98
C10 H10 1
C10 C11 1.543(5)
C10 C12 1.533(5)
C11 H11A 0.98
C11 H11B 0.98
C11 H11C 0.98
C12 H12A 0.98
C12 H12B 0.98
C12 H12C 0.98
C13 C14 1.407(5)
C13 C18 1.402(5)
C13 P1 1.801(3)
C14 H14 0.95
C14 C15 1.385(5)
C15 H15 0.95
C15 C16 1.391(6)
C16 H16 0.95
C16 C17 1.388(6)
C17 H17 0.95
C17 C18 1.398(5)
C18 H18 0.95
C19 C20 1.401(5)
C19 C24 1.408(5)
C19 P1 1.793(4)
C20 H20 0.95
C20 C21 1.390(5)
C21 H21 0.95
C21 C22 1.399(5)
C22 H22 0.95
C22 C23 1.394(5)
C23 H23 0.95
C23 C24 1.377(5)
C24 H24 0.95
C25 C26 1.536(5)
C25 C27 1.536(5)
C25 C28 1.531(5)
C25 N2 1.488(4)
C26 H26A 0.98
C26 H26B 0.98
C26 H26C 0.98
C27 H27A 0.98
C27 H27B 0.98
C27 H27C 0.98
C28 H28A 0.98
C28 H28B 0.98
C28 H28C 0.98
N1 P1 1.638(3)
N2 P1 1.623(3)
